data_7235024
loop_
_publ_author_name
'Xianchao Du'
'Fan Xu'
'Mao-Sen Yuan'
'Pengchong Xue'
'Lei Zhao'
'Dong-En Wang'
'Wenji Wang'
'Qin Tu'
'Shu-Wei Chen'
'Jinyi Wang'

_publ_section_title
;
 Reversible luminescence color switching in the crystal polymorphs of
 2,7-bis(2'-methyl-[1,1'-biphenyl]-4-yl)-fluorenone by thermal and
 mechanical stimuli
;
_journal_name_full 'Journal of Materials Chemistry C'
_journal_page_first 8724
_journal_page_last 8730
_journal_paper_doi 10.1039/C6TC02804G
_journal_volume 4
_journal_year 2016
_chemical_formula_sum 'C39 H28 O'
_chemical_formula_weight 512.61
_space_group_IT_number 14
_space_group_name_Hall '-P 2ybc'
_space_group_name_H-M_alt 'P 1 21/c 1'
_symmetry_cell_setting monoclinic
_symmetry_space_group_name_H-M 'P 1 21/c 1'
_atom_sites_solution_hydrogens geom
_atom_sites_solution_primary direct
_atom_sites_solution_secondary difmap
_cell_angle_alpha 90.00
_cell_angle_beta 95.0780(10)
_cell_angle_gamma 90.00
_cell_formula_units_Z 8
_cell_length_a 7.6772(6)
_cell_length_b 15.0035(13)
_cell_length_c 47.276(3)
_cell_measurement_reflns_used 2467
_cell_measurement_temperature 298(2)
_cell_measurement_theta_max 28.213
_cell_measurement_theta_min 2.595
_cell_volume 5424.1(7)
_computing_cell_refinement 'Bruker SMART'
_computing_data_collection 'Bruker SMART'
_computing_data_reduction 'Bruker SAINT'
_computing_molecular_graphics 'Bruker SHELXTL'
_computing_publication_material 'Bruker SHELXTL'
_computing_structure_refinement 'SHELXL-97 (Sheldrick, 1997)'
_computing_structure_solution 'SHELXS-97 (Sheldrick, 1990)'
_diffrn_ambient_temperature 298(2)
_diffrn_measured_fraction_theta_full 0.988
_diffrn_measured_fraction_theta_max 0.988
_diffrn_measurement_device_type 'CCD area detector'
_diffrn_measurement_method 'phi and omega scans'
_diffrn_radiation_monochromator graphite
_diffrn_radiation_source 'fine-focus sealed tube'
_diffrn_radiation_type MoK\a
_diffrn_radiation_wavelength 0.71073
_diffrn_reflns_av_R_equivalents 0.0000
_diffrn_reflns_av_sigmaI/netI 0.1764
_diffrn_reflns_limit_h_max 9
_diffrn_reflns_limit_h_min -9
_diffrn_reflns_limit_k_max 17
_diffrn_reflns_limit_k_min 0
_diffrn_reflns_limit_l_max 56
_diffrn_reflns_limit_l_min 0
_diffrn_reflns_number 9440
_diffrn_reflns_theta_full 25.02
_diffrn_reflns_theta_max 25.02
_diffrn_reflns_theta_min 2.55
_exptl_absorpt_coefficient_mu 0.074
_exptl_absorpt_correction_T_max 0.9949
_exptl_absorpt_correction_T_min 0.9847
_exptl_absorpt_correction_type multi-scan
_exptl_absorpt_process_details sadabs
_exptl_crystal_colour orange
_exptl_crystal_density_diffrn 1.255
_exptl_crystal_density_method 'not measured'
_exptl_crystal_description plate
_exptl_crystal_F_000 2160
_exptl_crystal_size_max 0.21
_exptl_crystal_size_mid 0.17
_exptl_crystal_size_min 0.07
_refine_diff_density_max 0.497
_refine_diff_density_min -0.502
_refine_diff_density_rms 0.124
_refine_ls_extinction_method none
_refine_ls_goodness_of_fit_ref 1.071
_refine_ls_hydrogen_treatment mixed
_refine_ls_matrix_type full
_refine_ls_number_parameters 847
_refine_ls_number_reflns 9440
_refine_ls_number_restraints 0
_refine_ls_restrained_S_all 1.071
_refine_ls_R_factor_all 0.2603
_refine_ls_R_factor_gt 0.1421
_refine_ls_shift/su_max 0.001
_refine_ls_shift/su_mean 0.000
_refine_ls_structure_factor_coef Fsqd
_refine_ls_weighting_details 'calc w=1/[\s^2^(Fo^2^)+(0.1323P)^2^+0.0000P] where P=(Fo^2^+2Fc^2^)/3'
_refine_ls_weighting_scheme calc
_refine_ls_wR_factor_gt 0.2996
_refine_ls_wR_factor_ref 0.3524
_reflns_number_gt 3467
_reflns_number_total 9440
_reflns_threshold_expression >2sigma(I)
_cod_data_source_file J-Mater-Chem-C-2016-4-8724.cif
_cod_data_source_block 150623a
_cod_depositor_comments
;
The following automatic conversions were performed:

data item '_symmetry_cell_setting' value 'Monoclinic' was changed to
'monoclinic' in accordance with the built-in table derived from the
CIF Core dictionary named 'cif_core.dic' version 2.4.5 last updated
on 2014-11-21.

Automatic conversion script
Id: cif_fix_values 6909 2019-04-08 15:41:33Z antanas 
;
_cod_original_sg_symbol_H-M P2(1)/c
_cod_database_code 7235024

loop_
_symmetry_equiv_pos_as_xyz
'x, y, z'
'-x, y+1/2, -z+1/2'
'-x, -y, -z'
'x, -y-1/2, z-1/2'

loop_
_atom_site_label
_atom_site_type_symbol
_atom_site_fract_x
_atom_site_fract_y
_atom_site_fract_z
_atom_site_U_iso_or_equiv
_atom_site_adp_type
_atom_site_occupancy
_atom_site_symmetry_multiplicity
_atom_site_calc_flag
_atom_site_refinement_flags
_atom_site_disorder_assembly
_atom_site_disorder_group
O1 O -0.0789(5) 0.3982(3) 0.21976(8) 0.0929(15) Uani 1 1 d . . .
O2 O 0.4072(6) 0.0093(3) 0.22240(8) 0.0939(15) Uani 1 1 d . . .
C1 C 0.0519(8) 0.3685(4) 0.23236(12) 0.0712(17) Uani 1 1 d . . .
C2 C 0.0827(8) 0.3481(4) 0.26296(12) 0.0708(16) Uani 1 1 d . . .
C3 C -0.0273(8) 0.3552(4) 0.28464(11) 0.0703(17) Uani 1 1 d . . .
H3 H -0.1396 0.3779 0.2807 0.084 Uiso 1 1 calc R . .
C4 C 0.0272(7) 0.3290(4) 0.31189(11) 0.0648(15) Uani 1 1 d . . .
C5 C 0.2005(8) 0.2993(4) 0.31700(13) 0.0771(18) Uani 1 1 d . . .
H5 H 0.2411 0.2828 0.3354 0.093 Uiso 1 1 calc R . .
C6 C 0.3123(8) 0.2938(4) 0.29603(13) 0.0751(17) Uani 1 1 d . . .
H6 H 0.4267 0.2745 0.3003 0.090 Uiso 1 1 calc R . .
C7 C 0.2536(7) 0.3172(4) 0.26857(12) 0.0692(16) Uani 1 1 d . . .
C8 C 0.3407(8) 0.3149(4) 0.24254(12) 0.0719(17) Uani 1 1 d . . .
C9 C 0.5050(8) 0.2901(4) 0.23606(13) 0.0769(18) Uani 1 1 d . . .
H9 H 0.5885 0.2721 0.2504 0.092 Uiso 1 1 calc R . .
C10 C 0.5449(8) 0.2920(4) 0.20832(13) 0.0781(18) Uani 1 1 d . . .
H10 H 0.6564 0.2748 0.2043 0.094 Uiso 1 1 calc R . .
C11 C 0.4275(8) 0.3182(4) 0.18614(12) 0.0685(16) Uani 1 1 d . . .
C12 C 0.2615(8) 0.3455(4) 0.19282(12) 0.0703(17) Uani 1 1 d . . .
H12 H 0.1795 0.3648 0.1785 0.084 Uiso 1 1 calc R . .
C13 C 0.2193(7) 0.3438(4) 0.22028(12) 0.0670(16) Uani 1 1 d . . .
C14 C -0.0848(8) 0.3330(4) 0.33565(12) 0.0694(16) Uani 1 1 d . . .
C15 C -0.0591(7) 0.2774(4) 0.35864(12) 0.0701(16) Uani 1 1 d . . .
H15 H 0.0319 0.2363 0.3592 0.084 Uiso 1 1 calc R . .
C16 C -0.1635(8) 0.2800(4) 0.38111(12) 0.0722(17) Uani 1 1 d . . .
H16 H -0.1415 0.2410 0.3963 0.087 Uiso 1 1 calc R . .
C17 C -0.3004(7) 0.3403(4) 0.38114(12) 0.0662(16) Uani 1 1 d . . .
C18 C -0.3267(8) 0.3969(4) 0.35824(12) 0.0752(17) Uani 1 1 d . . .
H18 H -0.4157 0.4390 0.3580 0.090 Uiso 1 1 calc R . .
C19 C -0.2241(8) 0.3929(4) 0.33548(12) 0.0756(17) Uani 1 1 d . . .
H19 H -0.2485 0.4304 0.3200 0.091 Uiso 1 1 calc R . .
C20 C -0.4160(8) 0.3407(4) 0.40453(13) 0.0714(17) Uani 1 1 d . . .
C21 C -0.3577(9) 0.3385(4) 0.43359(14) 0.0795(18) Uani 1 1 d . . .
C22 C -0.4792(10) 0.3356(5) 0.45351(13) 0.089(2) Uani 1 1 d . . .
H22 H -0.4397 0.3360 0.4727 0.107 Uiso 1 1 calc R . .
C23 C -0.6561(10) 0.3322(5) 0.44601(17) 0.098(2) Uani 1 1 d . . .
H23 H -0.7346 0.3271 0.4598 0.118 Uiso 1 1 calc R . .
C24 C -0.7127(9) 0.3364(5) 0.41871(17) 0.089(2) Uani 1 1 d . . .
H24 H -0.8325 0.3355 0.4135 0.107 Uiso 1 1 calc R . .
C25 C -0.5983(8) 0.3420(4) 0.39770(14) 0.0796(18) Uani 1 1 d . . .
H25 H -0.6426 0.3468 0.3788 0.096 Uiso 1 1 calc R . .
C26 C -0.1633(8) 0.3436(5) 0.44388(13) 0.100(2) Uani 1 1 d . . .
H26A H -0.1495 0.3736 0.4619 0.151 Uiso 1 1 calc R . .
H26B H -0.1023 0.3761 0.4303 0.151 Uiso 1 1 calc R . .
H26C H -0.1162 0.2845 0.4459 0.151 Uiso 1 1 calc R . .
C27 C 0.4753(8) 0.3170(5) 0.15629(13) 0.0722(17) Uani 1 1 d . A .
C28 C 0.6026(9) 0.2604(5) 0.14807(13) 0.0823(19) Uani 1 1 d . . .
H28 H 0.6577 0.2217 0.1614 0.099 Uiso 1 1 calc R . .
C29 C 0.6507(9) 0.2595(5) 0.12063(14) 0.0829(19) Uani 1 1 d . A .
H29 H 0.7414 0.2223 0.1163 0.099 Uiso 1 1 calc R . .
C30 C 0.5680(9) 0.3125(5) 0.09918(15) 0.0787(18) Uani 1 1 d . . .
C31 C 0.4369(8) 0.3700(5) 0.10811(14) 0.0810(18) Uani 1 1 d . A .
H31 H 0.3792 0.4083 0.0949 0.097 Uiso 1 1 calc R . .
C32 C 0.3926(8) 0.3709(4) 0.13551(13) 0.0736(17) Uani 1 1 d . . .
H32 H 0.3041 0.4090 0.1403 0.088 Uiso 1 1 calc R A .
C33 C 0.603(15) 0.312(10) 0.069(3) 0.082(17) Uani 0.70(3) 1 d P A 1
C34 C 0.772(6) 0.319(2) 0.0600(6) 0.091(9) Uani 0.70(3) 1 d P A 1
C35 C 0.791(12) 0.319(5) 0.0318(9) 0.103(15) Uani 0.70(3) 1 d P A 1
H35 H 0.9036 0.3224 0.0259 0.124 Uiso 0.70(3) 1 calc PR A 1
C36 C 0.649(8) 0.315(4) 0.0114(9) 0.107(11) Uani 0.70(3) 1 d P A 1
H36 H 0.6651 0.3174 -0.0078 0.129 Uiso 0.70(3) 1 calc PR A 1
C37 C 0.484(3) 0.3056(10) 0.0204(4) 0.107(6) Uani 0.70(3) 1 d P A 1
H37 H 0.3882 0.3010 0.0071 0.128 Uiso 0.70(3) 1 calc PR A 1
C38 C 0.459(4) 0.304(2) 0.0487(8) 0.100(10) Uani 0.70(3) 1 d P A 1
H38 H 0.3471 0.2961 0.0544 0.120 Uiso 0.70(3) 1 calc PR A 1
C39 C 0.930(3) 0.3253(17) 0.0807(6) 0.107(6) Uani 0.70(3) 1 d P A 1
H39A H 0.9918 0.2695 0.0812 0.160 Uiso 0.70(3) 1 calc PR A 1
H39B H 0.8955 0.3386 0.0992 0.160 Uiso 0.70(3) 1 calc PR A 1
H39C H 1.0056 0.3717 0.0749 0.160 Uiso 0.70(3) 1 calc PR A 1
C33' C 0.65(3) 0.31(3) 0.073(8) 0.09(5) Uani 0.30(3) 1 d P A 2
C34' C 0.545(11) 0.318(5) 0.048(2) 0.10(2) Uani 0.30(3) 1 d P A 2
C36' C 0.80(3) 0.324(12) 0.021(3) 0.11(3) Uani 0.30(3) 1 d P A 2
H36' H 0.8445 0.3245 0.0041 0.127 Uiso 0.30(3) 1 calc PR A 2
C35' C 0.617(17) 0.322(8) 0.0217(18) 0.10(2) Uani 0.30(3) 1 d P A 2
H35' H 0.5452 0.3236 0.0048 0.119 Uiso 0.30(3) 1 calc PR A 2
C37' C 0.907(8) 0.325(2) 0.0463(10) 0.100(13) Uani 0.30(3) 1 d P A 2
H37' H 1.0272 0.3292 0.0456 0.120 Uiso 0.30(3) 1 calc PR A 2
C38' C 0.835(11) 0.320(5) 0.0718(18) 0.09(2) Uani 0.30(3) 1 d P A 2
H38' H 0.9071 0.3215 0.0886 0.111 Uiso 0.30(3) 1 calc PR A 2
C39' C 0.348(7) 0.312(3) 0.0442(12) 0.116(15) Uani 0.30(3) 1 d P A 2
H39D H 0.3078 0.2816 0.0603 0.173 Uiso 0.30(3) 1 calc PR A 2
H39E H 0.3117 0.2788 0.0272 0.173 Uiso 0.30(3) 1 calc PR A 2
H39F H 0.2992 0.3705 0.0428 0.173 Uiso 0.30(3) 1 calc PR A 2
C40 C 0.5394(8) 0.0365(4) 0.23555(13) 0.0733(17) Uani 1 1 d . . .
C41 C 0.5717(8) 0.0545(4) 0.26655(12) 0.0645(15) Uani 1 1 d . . .
C42 C 0.4608(8) 0.0474(4) 0.28776(12) 0.0690(16) Uani 1 1 d . . .
H42 H 0.3468 0.0277 0.2834 0.083 Uiso 1 1 calc R . .
C43 C 0.5181(8) 0.0697(4) 0.31569(12) 0.0694(16) Uani 1 1 d . . .
C44 C 0.6909(8) 0.0988(4) 0.32052(13) 0.0772(18) Uani 1 1 d . . .
H44 H 0.7325 0.1142 0.3389 0.093 Uiso 1 1 calc R . .
C45 C 0.8040(8) 0.1060(5) 0.29927(12) 0.0810(19) Uani 1 1 d . . .
H45 H 0.9183 0.1257 0.3034 0.097 Uiso 1 1 calc R . .
C46 C 0.7434(7) 0.0834(4) 0.27219(12) 0.0648(16) Uani 1 1 d . . .
C47 C 0.8268(8) 0.0879(4) 0.24527(12) 0.0685(16) Uani 1 1 d . . .
C48 C 0.9908(8) 0.1142(4) 0.23931(13) 0.0769(18) Uani 1 1 d . . .
H48 H 1.0717 0.1326 0.2539 0.092 Uiso 1 1 calc R . .
C49 C 1.0366(8) 0.1136(4) 0.21134(13) 0.0734(17) Uani 1 1 d . . .
H49 H 1.1483 0.1310 0.2075 0.088 Uiso 1 1 calc R . .
C50 C 0.9138(8) 0.0865(4) 0.18891(13) 0.0735(17) Uani 1 1 d . . .
C51 C 0.7479(8) 0.0595(4) 0.19562(13) 0.0719(17) Uani 1 1 d . . .
H51 H 0.6654 0.0406 0.1813 0.086 Uiso 1 1 calc R . .
C52 C 0.7062(8) 0.0608(4) 0.22326(13) 0.0694(17) Uani 1 1 d . . .
C53 C 0.4045(8) 0.0687(4) 0.33922(12) 0.0718(17) Uani 1 1 d . . .
C54 C 0.4348(8) 0.1226(4) 0.36231(13) 0.0769(18) Uani 1 1 d . . .
H54 H 0.5257 0.1636 0.3624 0.092 Uiso 1 1 calc R . .
C55 C 0.3401(8) 0.1200(4) 0.38523(13) 0.0781(18) Uani 1 1 d . . .
H55 H 0.3671 0.1584 0.4004 0.094 Uiso 1 1 calc R . .
C56 C 0.1997(8) 0.0585(4) 0.38603(13) 0.0701(16) Uani 1 1 d . . .
C57 C 0.1640(8) 0.0054(4) 0.36240(13) 0.0776(18) Uani 1 1 d . . .
H57 H 0.0707 -0.0342 0.3620 0.093 Uiso 1 1 calc R . .
C58 C 0.2617(8) 0.0093(4) 0.33955(13) 0.0774(18) Uani 1 1 d . . .
H58 H 0.2338 -0.0278 0.3240 0.093 Uiso 1 1 calc R . .
C59 C 0.0866(8) 0.0594(4) 0.41019(14) 0.0739(17) Uani 1 1 d . . .
C60 C 0.1504(8) 0.0592(4) 0.43847(14) 0.0761(17) Uani 1 1 d . . .
C61 C 0.0363(11) 0.0595(5) 0.45988(16) 0.102(2) Uani 1 1 d . . .
H61 H 0.0799 0.0601 0.4789 0.123 Uiso 1 1 calc R . .
C62 C -0.1449(11) 0.0590(5) 0.45250(18) 0.103(2) Uani 1 1 d . . .
H62 H -0.2222 0.0565 0.4666 0.124 Uiso 1 1 calc R . .
C63 C -0.2071(9) 0.0622(5) 0.42429(19) 0.098(2) Uani 1 1 d . . .
H63 H -0.3267 0.0658 0.4192 0.118 Uiso 1 1 calc R . .
C64 C -0.0936(9) 0.0602(4) 0.40401(14) 0.0789(18) Uani 1 1 d . . .
H64 H -0.1382 0.0593 0.3851 0.095 Uiso 1 1 calc R . .
C65 C 0.3446(8) 0.0537(5) 0.44816(13) 0.094(2) Uani 1 1 d . . .
H65A H 0.4016 0.0157 0.4355 0.141 Uiso 1 1 calc R . .
H65B H 0.3596 0.0296 0.4670 0.141 Uiso 1 1 calc R . .
H65C H 0.3951 0.1122 0.4480 0.141 Uiso 1 1 calc R . .
C66 C 0.9650(8) 0.0877(4) 0.15955(13) 0.0741(17) Uani 1 1 d . . .
C67 C 1.0983(8) 0.1437(5) 0.15132(14) 0.085(2) Uani 1 1 d . . .
H67 H 1.1534 0.1821 0.1647 0.102 Uiso 1 1 calc R . .
C68 C 1.1499(9) 0.1442(5) 0.12460(14) 0.0843(19) Uani 1 1 d . . .
H68 H 1.2382 0.1826 0.1200 0.101 Uiso 1 1 calc R . .
C69 C 1.0718(9) 0.0877(5) 0.10417(14) 0.0826(19) Uani 1 1 d . B .
C70 C 0.9382(8) 0.0324(5) 0.11168(14) 0.0822(19) Uani 1 1 d . . .
H70 H 0.8827 -0.0054 0.0981 0.099 Uiso 1 1 calc R . .
C71 C 0.8876(8) 0.0324(4) 0.13835(14) 0.0802(19) Uani 1 1 d . . .
H71 H 0.7981 -0.0057 0.1427 0.096 Uiso 1 1 calc R . .
C72 C 1.1316(14) 0.0863(5) 0.07473(18) 0.095(2) Uani 1 1 d . . .
C73 C 1.283(15) 0.079(6) 0.0646(9) 0.097(18) Uani 0.50(3) 1 d P B 1
C74 C 1.313(11) 0.081(4) 0.0368(8) 0.114(17) Uani 0.50(3) 1 d P B 1
H74 H 1.4257 0.0757 0.0311 0.137 Uiso 0.50(3) 1 calc PR B 1
C75 C 1.169(12) 0.090(5) 0.0174(17) 0.111(15) Uani 0.50(3) 1 d P B 1
H75 H 1.1850 0.0906 -0.0018 0.133 Uiso 0.50(3) 1 calc PR B 1
C76 C 1.000(4) 0.0999(16) 0.0257(8) 0.116(9) Uani 0.50(3) 1 d P B 1
H76 H 0.9048 0.1076 0.0124 0.139 Uiso 0.50(3) 1 calc PR B 1
C77 C 0.981(6) 0.097(3) 0.0548(13) 0.100(12) Uani 0.50(3) 1 d P B 1
H77 H 0.8706 0.1029 0.0613 0.120 Uiso 0.50(3) 1 calc PR B 1
C78 C 1.437(4) 0.0687(15) 0.0856(6) 0.102(8) Uani 0.50(3) 1 d P B 1
H78A H 1.4837 0.1263 0.0908 0.153 Uiso 0.50(3) 1 calc PR B 1
H78B H 1.5247 0.0341 0.0773 0.153 Uiso 0.50(3) 1 calc PR B 1
H78C H 1.4026 0.0389 0.1022 0.153 Uiso 0.50(3) 1 calc PR B 1
C73' C 1.055(7) 0.083(3) 0.0486(12) 0.097(12) Uani 0.50(3) 1 d P B 2
C74' C 1.128(11) 0.075(5) 0.0240(15) 0.105(17) Uani 0.50(3) 1 d P B 2
H74' H 1.0588 0.0737 0.0069 0.126 Uiso 0.50(3) 1 calc PR B 2
C75' C 1.309(10) 0.069(4) 0.0242(12) 0.112(13) Uani 0.50(3) 1 d P B 2
H75' H 1.3646 0.0642 0.0076 0.134 Uiso 0.50(3) 1 calc PR B 2
C76' C 1.403(5) 0.0703(19) 0.0511(8) 0.109(10) Uani 0.50(3) 1 d P B 2
H76' H 1.5241 0.0654 0.0523 0.131 Uiso 0.50(3) 1 calc PR B 2
C77' C 1.320(15) 0.079(5) 0.0757(13) 0.098(18) Uani 0.50(3) 1 d P B 2
H77' H 1.3861 0.0796 0.0932 0.118 Uiso 0.50(3) 1 calc PR B 2
C78' C 0.860(4) 0.0896(16) 0.0468(5) 0.108(8) Uani 0.50(3) 1 d P B 2
H78D H 0.8116 0.0316 0.0495 0.162 Uiso 0.50(3) 1 calc PR B 2
H78E H 0.8172 0.1121 0.0285 0.162 Uiso 0.50(3) 1 calc PR B 2
H78F H 0.8260 0.1292 0.0613 0.162 Uiso 0.50(3) 1 calc PR B 2

loop_
_atom_site_aniso_label
_atom_site_aniso_U_11
_atom_site_aniso_U_22
_atom_site_aniso_U_33
_atom_site_aniso_U_23
_atom_site_aniso_U_13
_atom_site_aniso_U_12
O1 0.071(3) 0.125(4) 0.081(3) 0.017(3) -0.010(2) 0.020(3)
O2 0.079(3) 0.122(4) 0.077(3) -0.016(3) -0.014(2) -0.011(3)
C1 0.059(4) 0.084(5) 0.070(4) 0.011(4) 0.000(3) 0.007(3)
C2 0.071(4) 0.075(5) 0.064(4) 0.003(3) -0.005(3) 0.010(3)
C3 0.067(4) 0.077(5) 0.064(4) 0.003(3) -0.008(3) -0.002(3)
C4 0.060(4) 0.073(4) 0.060(4) 0.002(3) -0.001(3) 0.006(3)
C5 0.084(5) 0.079(5) 0.066(4) 0.002(3) -0.005(3) 0.011(4)
C6 0.068(4) 0.079(5) 0.076(4) -0.001(4) -0.009(3) 0.008(3)
C7 0.064(4) 0.082(5) 0.061(4) -0.001(3) 0.003(3) 0.006(3)
C8 0.074(4) 0.070(4) 0.069(4) 0.000(3) -0.007(3) 0.008(3)
C9 0.068(4) 0.081(5) 0.081(4) -0.001(4) -0.004(3) 0.017(4)
C10 0.081(4) 0.083(5) 0.071(4) 0.005(4) 0.008(3) 0.012(4)
C11 0.060(4) 0.071(4) 0.074(4) -0.004(3) -0.001(3) 0.000(3)
C12 0.070(4) 0.076(5) 0.064(4) 0.010(3) -0.002(3) 0.007(3)
C13 0.065(4) 0.065(4) 0.070(4) 0.008(3) 0.002(3) 0.011(3)
C14 0.067(4) 0.075(5) 0.063(4) 0.002(3) -0.012(3) 0.003(3)
C15 0.070(4) 0.067(4) 0.072(4) 0.002(3) 0.001(3) 0.017(3)
C16 0.082(4) 0.067(4) 0.065(4) 0.010(3) -0.008(3) 0.004(4)
C17 0.061(4) 0.070(4) 0.066(4) 0.002(3) 0.000(3) 0.004(3)
C18 0.071(4) 0.076(5) 0.076(4) 0.005(4) -0.003(3) 0.001(3)
C19 0.078(4) 0.074(5) 0.072(4) 0.010(3) -0.012(3) 0.006(4)
C20 0.071(4) 0.063(4) 0.077(4) 0.001(3) -0.008(3) 0.013(3)
C21 0.082(5) 0.076(5) 0.081(4) 0.004(4) 0.012(4) 0.007(4)
C22 0.098(6) 0.096(6) 0.075(4) 0.004(4) 0.011(4) 0.015(4)
C23 0.086(6) 0.106(6) 0.105(6) -0.009(5) 0.022(5) -0.006(5)
C24 0.072(5) 0.082(5) 0.114(6) -0.004(5) 0.009(4) 0.010(4)
C25 0.073(4) 0.068(4) 0.095(5) -0.002(4) -0.010(4) -0.001(4)
C26 0.092(5) 0.124(7) 0.082(4) -0.001(4) -0.014(4) 0.004(5)
C27 0.064(4) 0.079(5) 0.072(4) 0.001(4) -0.003(3) -0.003(4)
C28 0.091(5) 0.082(5) 0.076(4) 0.005(4) 0.013(4) 0.012(4)
C29 0.088(5) 0.075(5) 0.085(5) -0.006(4) 0.006(4) 0.012(4)
C30 0.084(5) 0.070(5) 0.083(5) 0.000(4) 0.011(4) -0.004(4)
C31 0.086(5) 0.072(5) 0.084(5) 0.005(4) 0.005(4) -0.010(4)
C32 0.078(4) 0.065(4) 0.078(4) 0.000(4) 0.004(3) 0.000(3)
C33 0.10(5) 0.076(15) 0.07(3) 0.000(16) 0.01(4) 0.00(3)
C34 0.11(3) 0.075(10) 0.09(3) 0.008(14) 0.018(18) 0.003(12)
C35 0.13(3) 0.098(16) 0.09(4) 0.00(2) 0.02(3) -0.004(14)
C36 0.13(3) 0.102(15) 0.09(2) 0.004(18) 0.02(2) -0.002(15)
C37 0.138(16) 0.092(9) 0.089(12) 0.002(7) 0.001(11) -0.015(10)
C38 0.11(3) 0.091(14) 0.097(17) 0.007(10) 0.01(3) -0.01(2)
C39 0.100(15) 0.088(11) 0.130(16) 0.006(10) 0.000(12) 0.013(12)
C33' 0.10(15) 0.08(3) 0.08(9) 0.00(4) 0.02(9) 0.00(9)
C34' 0.11(6) 0.08(3) 0.09(5) 0.01(3) 0.02(5) 0.00(3)
C36' 0.12(6) 0.10(3) 0.10(9) 0.01(6) 0.02(7) 0.00(3)
C35' 0.12(7) 0.09(3) 0.09(6) 0.00(4) 0.02(5) 0.01(3)
C37' 0.12(3) 0.09(2) 0.09(3) -0.003(19) 0.02(2) -0.01(2)
C38' 0.11(9) 0.08(2) 0.09(6) 0.00(4) 0.02(4) 0.00(5)
C39' 0.11(4) 0.11(3) 0.13(3) 0.00(2) 0.00(3) 0.01(3)
C40 0.068(4) 0.072(5) 0.078(4) -0.006(3) -0.007(3) 0.002(4)
C41 0.067(4) 0.057(4) 0.067(4) 0.003(3) -0.013(3) 0.009(3)
C42 0.063(4) 0.070(4) 0.071(4) -0.004(3) -0.012(3) -0.005(3)
C43 0.071(4) 0.072(4) 0.062(4) 0.002(3) -0.009(3) 0.001(3)
C44 0.067(4) 0.093(5) 0.069(4) -0.004(4) -0.010(3) -0.006(4)
C45 0.071(4) 0.096(5) 0.072(4) 0.002(4) -0.014(3) -0.009(4)
C46 0.056(4) 0.063(4) 0.073(4) -0.003(3) -0.011(3) 0.010(3)
C47 0.065(4) 0.061(4) 0.076(4) -0.001(3) -0.008(3) 0.000(3)
C48 0.067(4) 0.080(5) 0.080(4) -0.001(4) -0.011(3) -0.001(4)
C49 0.064(4) 0.073(5) 0.082(4) 0.005(4) -0.002(3) -0.001(3)
C50 0.071(4) 0.067(4) 0.081(4) -0.006(4) 0.000(3) 0.002(3)
C51 0.063(4) 0.073(4) 0.078(4) -0.004(3) -0.007(3) 0.003(3)
C52 0.064(4) 0.063(4) 0.078(4) 0.005(3) -0.012(3) 0.018(3)
C53 0.068(4) 0.079(5) 0.066(4) -0.002(3) -0.005(3) -0.007(4)
C54 0.081(4) 0.069(5) 0.079(4) -0.009(4) 0.002(4) -0.006(4)
C55 0.084(5) 0.072(5) 0.076(4) -0.004(4) -0.002(4) 0.003(4)
C56 0.067(4) 0.066(4) 0.075(4) -0.002(3) -0.006(3) 0.003(3)
C57 0.079(4) 0.074(5) 0.080(4) -0.004(4) 0.008(4) -0.014(4)
C58 0.068(4) 0.081(5) 0.081(4) -0.005(4) -0.002(3) -0.003(4)
C59 0.072(4) 0.060(4) 0.089(5) -0.004(4) 0.007(4) 0.014(3)
C60 0.078(5) 0.068(4) 0.082(4) -0.004(4) 0.004(4) -0.001(4)
C61 0.103(6) 0.101(6) 0.107(5) -0.020(5) 0.031(5) 0.008(5)
C62 0.086(6) 0.106(6) 0.122(6) -0.012(5) 0.029(5) -0.002(5)
C63 0.077(5) 0.086(5) 0.133(6) -0.009(5) 0.015(5) 0.009(4)
C64 0.072(5) 0.075(5) 0.090(4) -0.002(4) 0.009(4) 0.007(4)
C65 0.087(5) 0.113(6) 0.082(4) -0.004(4) 0.000(4) 0.008(4)
C66 0.074(4) 0.068(4) 0.078(4) -0.002(4) -0.004(3) 0.002(4)
C67 0.085(5) 0.084(5) 0.085(5) -0.010(4) -0.003(4) -0.025(4)
C68 0.095(5) 0.075(5) 0.082(4) -0.010(4) 0.004(4) -0.023(4)
C69 0.096(5) 0.076(5) 0.074(4) -0.002(4) -0.002(4) -0.008(4)
C70 0.085(5) 0.081(5) 0.078(4) -0.012(4) -0.002(4) -0.021(4)
C71 0.076(4) 0.077(5) 0.086(5) -0.006(4) 0.000(4) -0.018(4)
C72 0.119(8) 0.075(5) 0.090(7) -0.003(5) 0.004(7) -0.020(5)
C73 0.13(6) 0.081(16) 0.08(4) 0.00(3) 0.04(4) -0.01(2)
C74 0.15(4) 0.10(2) 0.10(5) -0.01(3) 0.01(4) 0.00(2)
C75 0.14(5) 0.09(3) 0.10(3) 0.00(2) 0.04(3) -0.01(3)
C76 0.14(2) 0.101(16) 0.11(2) -0.006(14) 0.017(18) -0.002(16)
C77 0.12(4) 0.094(19) 0.08(3) -0.008(16) 0.01(2) -0.01(2)
C78 0.119(19) 0.064(11) 0.13(2) 0.007(11) 0.017(15) -0.013(13)
C73' 0.13(4) 0.085(18) 0.07(3) -0.006(16) 0.02(3) -0.01(2)
C74' 0.13(4) 0.08(2) 0.11(5) 0.01(2) 0.04(3) -0.01(2)
C75' 0.14(3) 0.09(2) 0.11(4) -0.01(3) 0.02(3) -0.01(2)
C76' 0.13(2) 0.094(15) 0.11(3) -0.003(15) 0.019(18) -0.019(17)
C77' 0.13(5) 0.080(18) 0.09(4) -0.01(3) 0.03(4) -0.01(3)
C78' 0.13(2) 0.089(13) 0.098(14) 0.012(11) -0.006(14) -0.006(14)

loop_
_atom_type_symbol
_atom_type_description
_atom_type_scat_dispersion_real
_atom_type_scat_dispersion_imag
_atom_type_scat_source
C C 0.0033 0.0016 'International Tables Vol C Tables 4.2.6.8 and 6.1.1.4'
H H 0.0000 0.0000 'International Tables Vol C Tables 4.2.6.8 and 6.1.1.4'
O O 0.0106 0.0060 'International Tables Vol C Tables 4.2.6.8 and 6.1.1.4'

loop_
_geom_angle_atom_site_label_1
_geom_angle_atom_site_label_2
_geom_angle_atom_site_label_3
_geom_angle
_geom_angle_site_symmetry_1
_geom_angle_site_symmetry_3
O1 C1 C2 127.9(6) . .
O1 C1 C13 127.4(5) . .
C2 C1 C13 104.7(5) . .
C3 C2 C7 120.6(5) . .
C3 C2 C1 130.7(6) . .
C7 C2 C1 108.8(5) . .
C4 C3 C2 121.0(6) . .
C4 C3 H3 119.5 . .
C2 C3 H3 119.5 . .
C3 C4 C5 117.2(5) . .
C3 C4 C14 123.5(5) . .
C5 C4 C14 119.3(5) . .
C6 C5 C4 122.7(6) . .
C6 C5 H5 118.7 . .
C4 C5 H5 118.7 . .
C5 C6 C7 119.4(6) . .
C5 C6 H6 120.3 . .
C7 C6 H6 120.3 . .
C6 C7 C2 119.1(5) . .
C6 C7 C8 130.8(6) . .
C2 C7 C8 110.0(5) . .
C9 C8 C13 118.4(5) . .
C9 C8 C7 134.1(6) . .
C13 C8 C7 107.5(5) . .
C10 C9 C8 119.6(6) . .
C10 C9 H9 120.2 . .
C8 C9 H9 120.2 . .
C9 C10 C11 123.1(6) . .
C9 C10 H10 118.4 . .
C11 C10 H10 118.4 . .
C10 C11 C12 117.3(5) . .
C10 C11 C27 121.2(6) . .
C12 C11 C27 121.5(5) . .
C13 C12 C11 120.4(5) . .
C13 C12 H12 119.8 . .
C11 C12 H12 119.8 . .
C12 C13 C8 121.2(5) . .
C12 C13 C1 129.9(5) . .
C8 C13 C1 108.9(5) . .
C15 C14 C19 116.9(5) . .
C15 C14 C4 121.8(6) . .
C19 C14 C4 121.3(6) . .
C14 C15 C16 122.5(6) . .
C14 C15 H15 118.7 . .
C16 C15 H15 118.7 . .
C15 C16 C17 120.6(6) . .
C15 C16 H16 119.7 . .
C17 C16 H16 119.7 . .
C18 C17 C16 117.4(5) . .
C18 C17 C20 122.0(6) . .
C16 C17 C20 120.6(6) . .
C17 C18 C19 121.9(6) . .
C17 C18 H18 119.0 . .
C19 C18 H18 119.0 . .
C18 C19 C14 120.7(6) . .
C18 C19 H19 119.7 . .
C14 C19 H19 119.7 . .
C21 C20 C25 116.6(6) . .
C21 C20 C17 124.8(6) . .
C25 C20 C17 118.6(6) . .
C22 C21 C20 119.3(6) . .
C22 C21 C26 118.9(6) . .
C20 C21 C26 121.7(6) . .
C23 C22 C21 122.4(7) . .
C23 C22 H22 118.8 . .
C21 C22 H22 118.8 . .
C24 C23 C22 118.7(7) . .
C24 C23 H23 120.6 . .
C22 C23 H23 120.6 . .
C23 C24 C25 121.8(7) . .
C23 C24 H24 119.1 . .
C25 C24 H24 119.1 . .
C24 C25 C20 121.0(6) . .
C24 C25 H25 119.5 . .
C20 C25 H25 119.5 . .
C21 C26 H26A 109.5 . .
C21 C26 H26B 109.5 . .
H26A C26 H26B 109.5 . .
C21 C26 H26C 109.5 . .
H26A C26 H26C 109.5 . .
H26B C26 H26C 109.5 . .
C28 C27 C32 117.0(6) . .
C28 C27 C11 121.0(6) . .
C32 C27 C11 122.0(6) . .
C27 C28 C29 121.8(6) . .
C27 C28 H28 119.1 . .
C29 C28 H28 119.1 . .
C28 C29 C30 122.3(6) . .
C28 C29 H29 118.8 . .
C30 C29 H29 118.8 . .
C29 C30 C31 114.8(6) . .
C29 C30 C33 126(5) . .
C31 C30 C33 119(5) . .
C29 C30 C33' 115(10) . .
C31 C30 C33' 129(10) . .
C33 C30 C33' 16(10) . .
C32 C31 C30 122.0(6) . .
C32 C31 H31 119.0 . .
C30 C31 H31 119.0 . .
C31 C32 C27 122.0(6) . .
C31 C32 H32 119.0 . .
C27 C32 H32 119.0 . .
C34 C33 C38 119(10) . .
C34 C33 C30 124(8) . .
C38 C33 C30 118(9) . .
C35 C34 C33 119(8) . .
C35 C34 C39 119(6) . .
C33 C34 C39 121(6) . .
C34 C35 C36 122(7) . .
C34 C35 H35 119.0 . .
C36 C35 H35 119.0 . .
C37 C36 C35 119(3) . .
C37 C36 H36 120.7 . .
C35 C36 H36 120.7 . .
C38 C37 C36 121(3) . .
C38 C37 H37 119.4 . .
C36 C37 H37 119.4 . .
C37 C38 C33 120(7) . .
C37 C38 H38 119.9 . .
C33 C38 H38 119.9 . .
C34' C33' C38' 120(10) . .
C34' C33' C30 117(10) . .
C38' C33' C30 123(10) . .
C33' C34' C35' 120(10) . .
C33' C34' C39' 127(10) . .
C35' C34' C39' 112(10) . .
C35' C36' C37' 122(10) . .
C35' C36' H36' 119.0 . .
C37' C36' H36' 119.0 . .
C36' C35' C34' 119(10) . .
C36' C35' H35' 120.5 . .
C34' C35' H35' 120.5 . .
C38' C37' C36' 119(8) . .
C38' C37' H37' 120.7 . .
C36' C37' H37' 120.7 . .
C37' C38' C33' 120(10) . .
C37' C38' H38' 119.8 . .
C33' C38' H38' 119.8 . .
C34' C39' H39D 109.5 . .
C34' C39' H39E 109.5 . .
H39D C39' H39E 109.5 . .
C34' C39' H39F 109.5 . .
H39D C39' H39F 109.5 . .
H39E C39' H39F 109.5 . .
O2 C40 C41 128.6(6) . .
O2 C40 C52 126.1(6) . .
C41 C40 C52 105.3(5) . .
C42 C41 C46 121.4(5) . .
C42 C41 C40 130.1(6) . .
C46 C41 C40 108.5(5) . .
C41 C42 C43 120.6(5) . .
C41 C42 H42 119.7 . .
C43 C42 H42 119.7 . .
C42 C43 C44 116.4(5) . .
C42 C43 C53 123.7(6) . .
C44 C43 C53 119.8(5) . .
C45 C44 C43 123.5(6) . .
C45 C44 H44 118.3 . .
C43 C44 H44 118.3 . .
C46 C45 C44 118.4(6) . .
C46 C45 H45 120.8 . .
C44 C45 H45 120.8 . .
C45 C46 C41 119.7(6) . .
C45 C46 C47 131.3(6) . .
C41 C46 C47 109.0(5) . .
C48 C47 C52 119.5(6) . .
C48 C47 C46 131.7(5) . .
C52 C47 C46 108.7(5) . .
C47 C48 C49 120.3(6) . .
C47 C48 H48 119.8 . .
C49 C48 H48 119.8 . .
C48 C49 C50 120.3(6) . .
C48 C49 H49 119.9 . .
C50 C49 H49 119.9 . .
C51 C50 C49 118.2(6) . .
C51 C50 C66 122.7(6) . .
C49 C50 C66 119.1(6) . .
C52 C51 C50 120.3(6) . .
C52 C51 H51 119.8 . .
C50 C51 H51 119.8 . .
C51 C52 C47 121.4(6) . .
C51 C52 C40 130.2(6) . .
C47 C52 C40 108.4(5) . .
C54 C53 C58 116.3(6) . .
C54 C53 C43 121.9(6) . .
C58 C53 C43 121.7(6) . .
C55 C54 C53 123.8(6) . .
C55 C54 H54 118.1 . .
C53 C54 H54 118.1 . .
C54 C55 C56 120.1(6) . .
C54 C55 H55 120.0 . .
C56 C55 H55 120.0 . .
C57 C56 C55 116.7(6) . .
C57 C56 C59 122.5(6) . .
C55 C56 C59 120.5(6) . .
C58 C57 C56 122.1(6) . .
C58 C57 H57 119.0 . .
C56 C57 H57 119.0 . .
C57 C58 C53 120.9(6) . .
C57 C58 H58 119.5 . .
C53 C58 H58 119.5 . .
C60 C59 C64 117.7(6) . .
C60 C59 C56 124.0(6) . .
C64 C59 C56 118.3(6) . .
C59 C60 C61 120.6(6) . .
C59 C60 C65 123.0(6) . .
C61 C60 C65 116.3(6) . .
C60 C61 C62 119.4(7) . .
C60 C61 H61 120.3 . .
C62 C61 H61 120.3 . .
C63 C62 C61 119.4(7) . .
C63 C62 H62 120.3 . .
C61 C62 H62 120.3 . .
C64 C63 C62 119.7(7) . .
C64 C63 H63 120.1 . .
C62 C63 H63 120.1 . .
C63 C64 C59 122.9(7) . .
C63 C64 H64 118.5 . .
C59 C64 H64 118.5 . .
C60 C65 H65A 109.5 . .
C60 C65 H65B 109.5 . .
H65A C65 H65B 109.5 . .
C60 C65 H65C 109.5 . .
H65A C65 H65C 109.5 . .
H65B C65 H65C 109.5 . .
C71 C66 C67 115.6(6) . .
C71 C66 C50 122.6(6) . .
C67 C66 C50 121.9(6) . .
C68 C67 C66 122.7(6) . .
C68 C67 H67 118.7 . .
C66 C67 H67 118.7 . .
C67 C68 C69 120.3(6) . .
C67 C68 H68 119.9 . .
C69 C68 H68 119.9 . .
C68 C69 C70 118.2(6) . .
C68 C69 C72 120.5(7) . .
C70 C69 C72 121.3(6) . .
C71 C70 C69 121.2(6) . .
C71 C70 H70 119.4 . .
C69 C70 H70 119.4 . .
C70 C71 C66 122.1(6) . .
C70 C71 H71 118.9 . .
C66 C71 H71 118.9 . .
C73 C72 C73' 90(3) . .
C73 C72 C77 118(3) . .
C73' C72 C77 28.8(14) . .
C73 C72 C77' 23(3) . .
C73' C72 C77' 113(3) . .
C77 C72 C77' 141(3) . .
C73 C72 C69 134(2) . .
C73' C72 C69 136(2) . .
C77 C72 C69 108(2) . .
C77' C72 C69 111(3) . .
C72 C73 C74 126(8) . .
C72 C73 C78 117(4) . .
C74 C73 C78 117(9) . .
C73 C74 C75 117(9) . .
C73 C74 H74 121.7 . .
C75 C74 H74 121.7 . .
C74 C75 C76 122(6) . .
C74 C75 H75 118.8 . .
C76 C75 H75 118.8 . .
C75 C76 C77 117(5) . .
C75 C76 H76 121.4 . .
C77 C76 H76 121.4 . .
C76 C77 C72 120(3) . .
C76 C77 H77 120.0 . .
C72 C77 H77 120.0 . .
C72 C73' C74' 129(6) . .
C72 C73' C78' 114(3) . .
C74' C73' C78' 117(6) . .
C73' C74' C75' 120(7) . .
C73' C74' H74' 120.2 . .
C75' C74' H74' 120.2 . .
C74' C75' C76' 116(5) . .
C74' C75' H75' 122.0 . .
C76' C75' H75' 122.0 . .
C77' C76' C75' 122(5) . .
C77' C76' H76' 119.1 . .
C75' C76' H76' 119.1 . .
C76' C77' C72 121(4) . .
C76' C77' H77' 119.6 . .
C72 C77' H77' 119.6 . .
C73' C78' H78D 109.5 . .
C73' C78' H78E 109.5 . .
H78D C78' H78E 109.5 . .
C73' C78' H78F 109.5 . .
H78D C78' H78F 109.5 . .
H78E C78' H78F 109.5 . .

loop_
_geom_bond_atom_site_label_1
_geom_bond_atom_site_label_2
_geom_bond_distance
_geom_bond_site_symmetry_2
O1 C1 1.206(6) .
O2 C40 1.213(6) .
C1 C2 1.477(7) .
C1 C13 1.498(7) .
C2 C3 1.389(7) .
C2 C7 1.394(7) .
C3 C4 1.376(7) .
C3 H3 0.9300 .
C4 C5 1.404(8) .
C4 C14 1.475(7) .
C5 C6 1.370(7) .
C5 H5 0.9300 .
C6 C7 1.381(7) .
C6 H6 0.9300 .
C7 C8 1.452(8) .
C8 C9 1.375(7) .
C8 C13 1.411(7) .
C9 C10 1.373(7) .
C9 H9 0.9300 .
C10 C11 1.378(8) .
C10 H10 0.9300 .
C11 C12 1.401(7) .
C11 C27 1.489(8) .
C12 C13 1.366(7) .
C12 H12 0.9300 .
C14 C15 1.371(7) .
C14 C19 1.396(8) .
C15 C16 1.387(7) .
C15 H15 0.9300 .
C16 C17 1.387(8) .
C16 H16 0.9300 .
C17 C18 1.376(7) .
C17 C20 1.478(8) .
C18 C19 1.390(7) .
C18 H18 0.9300 .
C19 H19 0.9300 .
C20 C21 1.407(8) .
C20 C25 1.408(8) .
C21 C22 1.383(8) .
C21 C26 1.530(8) .
C22 C23 1.374(9) .
C22 H22 0.9300 .
C23 C24 1.327(8) .
C23 H23 0.9300 .
C24 C25 1.386(8) .
C24 H24 0.9300 .
C25 H25 0.9300 .
C26 H26A 0.9600 .
C26 H26B 0.9600 .
C26 H26C 0.9600 .
C27 C28 1.377(8) .
C27 C32 1.383(8) .
C28 C29 1.380(8) .
C28 H28 0.9300 .
C29 C30 1.397(8) .
C29 H29 0.9300 .
C30 C31 1.418(8) .
C30 C33 1.46(16) .
C30 C33' 1.5(4) .
C31 C32 1.368(7) .
C31 H31 0.9300 .
C32 H32 0.9300 .
C33 C34 1.41(16) .
C33 C38 1.41(12) .
C34 C35 1.35(5) .
C34 C39 1.50(3) .
C35 C36 1.39(11) .
C35 H35 0.9300 .
C36 C37 1.38(6) .
C36 H36 0.9300 .
C37 C38 1.37(4) .
C37 H37 0.9300 .
C38 H38 0.9300 .
C39 H39A 0.9600 .
C39 H39B 0.9600 .
C39 H39C 0.9600 .
C33' C34' 1.4(3) .
C33' C38' 1.4(3) .
C34' C35' 1.39(11) .
C34' C39' 1.51(8) .
C36' C35' 1.4(3) .
C36' C37' 1.39(19) .
C36' H36' 0.9300 .
C35' H35' 0.9300 .
C37' C38' 1.37(11) .
C37' H37' 0.9300 .
C38' H38' 0.9300 .
C39' H39D 0.9600 .
C39' H39E 0.9600 .
C39' H39F 0.9600 .
C40 C41 1.489(8) .
C40 C52 1.498(8) .
C41 C42 1.375(7) .
C41 C46 1.391(7) .
C42 C43 1.395(7) .
C42 H42 0.9300 .
C43 C44 1.397(8) .
C43 C53 1.473(8) .
C44 C45 1.389(7) .
C44 H44 0.9300 .
C45 C46 1.365(7) .
C45 H45 0.9300 .
C46 C47 1.476(8) .
C47 C48 1.372(8) .
C47 C52 1.391(7) .
C48 C49 1.398(7) .
C48 H48 0.9300 .
C49 C50 1.415(8) .
C49 H49 0.9300 .
C50 C51 1.400(8) .
C50 C66 1.476(8) .
C51 C52 1.372(7) .
C51 H51 0.9300 .
C53 C54 1.362(7) .
C53 C58 1.414(8) .
C54 C55 1.358(7) .
C54 H54 0.9300 .
C55 C56 1.422(8) .
C55 H55 0.9300 .
C56 C57 1.380(8) .
C56 C59 1.494(8) .
C57 C58 1.370(8) .
C57 H57 0.9300 .
C58 H58 0.9300 .
C59 C60 1.383(8) .
C59 C64 1.389(8) .
C60 C61 1.396(8) .
C60 C65 1.523(8) .
C61 C62 1.404(9) .
C61 H61 0.9300 .
C62 C63 1.377(9) .
C62 H62 0.9300 .
C63 C64 1.352(8) .
C63 H63 0.9300 .
C64 H64 0.9300 .
C65 H65A 0.9600 .
C65 H65B 0.9600 .
C65 H65C 0.9600 .
C66 C71 1.393(8) .
C66 C67 1.406(8) .
C67 C68 1.357(7) .
C67 H67 0.9300 .
C68 C69 1.381(8) .
C68 H68 0.9300 .
C69 C70 1.391(8) .
C69 C72 1.503(11) .
C70 C71 1.352(8) .
C70 H70 0.9300 .
C71 H71 0.9300 .
C72 C73 1.30(12) .
C72 C73' 1.32(6) .
C72 C77 1.43(6) .
C72 C77' 1.45(12) .
C73 C74 1.35(8) .
C73 C78 1.49(8) .
C74 C75 1.38(12) .
C74 H74 0.9300 .
C75 C76 1.39(9) .
C75 H75 0.9300 .
C76 C77 1.40(8) .
C76 H76 0.9300 .
C77 H77 0.9300 .
C78 H78A 0.9600 .
C78 H78B 0.9600 .
C78 H78C 0.9600 .
C73' C74' 1.34(7) .
C73' C78' 1.49(6) .
C74' C75' 1.39(12) .
C74' H74' 0.9300 .
C75' C76' 1.40(7) .
C75' H75' 0.9300 .
C76' C77' 1.38(12) .
C76' H76' 0.9300 .
C77' H77' 0.9300 .
C78' H78D 0.9600 .
C78' H78E 0.9600 .
C78' H78F 0.9600 .

loop_
_geom_torsion_atom_site_label_1
_geom_torsion_atom_site_label_2
_geom_torsion_atom_site_label_3
_geom_torsion_atom_site_label_4
_geom_torsion
_geom_torsion_site_symmetry_1
_geom_torsion_site_symmetry_2
_geom_torsion_site_symmetry_3
_geom_torsion_site_symmetry_4
O1 C1 C2 C3 1.7(12) . . . .
C13 C1 C2 C3 -178.1(6) . . . .
O1 C1 C2 C7 -178.4(7) . . . .
C13 C1 C2 C7 1.8(7) . . . .
C7 C2 C3 C4 -2.3(10) . . . .
C1 C2 C3 C4 177.6(6) . . . .
C2 C3 C4 C5 3.1(9) . . . .
C2 C3 C4 C14 -178.6(6) . . . .
C3 C4 C5 C6 -1.6(9) . . . .
C14 C4 C5 C6 180.0(6) . . . .
C4 C5 C6 C7 -0.7(10) . . . .
C5 C6 C7 C2 1.6(9) . . . .
C5 C6 C7 C8 -177.7(6) . . . .
C3 C2 C7 C6 -0.1(9) . . . .
C1 C2 C7 C6 180.0(6) . . . .
C3 C2 C7 C8 179.3(6) . . . .
C1 C2 C7 C8 -0.6(7) . . . .
C6 C7 C8 C9 -0.1(13) . . . .
C2 C7 C8 C9 -179.4(7) . . . .
C6 C7 C8 C13 178.3(6) . . . .
C2 C7 C8 C13 -1.0(7) . . . .
C13 C8 C9 C10 -1.5(9) . . . .
C7 C8 C9 C10 176.8(7) . . . .
C8 C9 C10 C11 0.2(10) . . . .
C9 C10 C11 C12 1.2(10) . . . .
C9 C10 C11 C27 -178.5(6) . . . .
C10 C11 C12 C13 -1.4(9) . . . .
C27 C11 C12 C13 178.3(6) . . . .
C11 C12 C13 C8 0.1(9) . . . .
C11 C12 C13 C1 -179.3(6) . . . .
C9 C8 C13 C12 1.3(9) . . . .
C7 C8 C13 C12 -177.4(6) . . . .
C9 C8 C13 C1 -179.1(6) . . . .
C7 C8 C13 C1 2.1(7) . . . .
O1 C1 C13 C12 -2.7(12) . . . .
C2 C1 C13 C12 177.1(6) . . . .
O1 C1 C13 C8 177.8(7) . . . .
C2 C1 C13 C8 -2.4(7) . . . .
C3 C4 C14 C15 153.8(6) . . . .
C5 C4 C14 C15 -27.9(9) . . . .
C3 C4 C14 C19 -25.1(9) . . . .
C5 C4 C14 C19 153.2(6) . . . .
C19 C14 C15 C16 -0.8(9) . . . .
C4 C14 C15 C16 -179.7(6) . . . .
C14 C15 C16 C17 -0.1(9) . . . .
C15 C16 C17 C18 -0.3(9) . . . .
C15 C16 C17 C20 177.6(5) . . . .
C16 C17 C18 C19 1.7(9) . . . .
C20 C17 C18 C19 -176.2(6) . . . .
C17 C18 C19 C14 -2.7(9) . . . .
C15 C14 C19 C18 2.1(9) . . . .
C4 C14 C19 C18 -178.9(5) . . . .
C18 C17 C20 C21 -135.0(7) . . . .
C16 C17 C20 C21 47.2(9) . . . .
C18 C17 C20 C25 46.1(8) . . . .
C16 C17 C20 C25 -131.7(6) . . . .
C25 C20 C21 C22 1.5(9) . . . .
C17 C20 C21 C22 -177.5(6) . . . .
C25 C20 C21 C26 -175.5(6) . . . .
C17 C20 C21 C26 5.5(10) . . . .
C20 C21 C22 C23 2.0(11) . . . .
C26 C21 C22 C23 179.1(7) . . . .
C21 C22 C23 C24 -3.5(12) . . . .
C22 C23 C24 C25 1.5(12) . . . .
C23 C24 C25 C20 2.1(11) . . . .
C21 C20 C25 C24 -3.5(9) . . . .
C17 C20 C25 C24 175.6(6) . . . .
C10 C11 C27 C28 25.6(9) . . . .
C12 C11 C27 C28 -154.1(6) . . . .
C10 C11 C27 C32 -155.7(6) . . . .
C12 C11 C27 C32 24.6(9) . . . .
C32 C27 C28 C29 2.4(10) . . . .
C11 C27 C28 C29 -178.9(6) . . . .
C27 C28 C29 C30 -3.2(10) . . . .
C28 C29 C30 C31 2.8(9) . . . .
C28 C29 C30 C33 -176(7) . . . .
C28 C29 C30 C33' 171(14) . . . .
C29 C30 C31 C32 -1.8(9) . . . .
C33 C30 C31 C32 177(6) . . . .
C33' C30 C31 C32 -168(15) . . . .
C30 C31 C32 C27 1.3(10) . . . .
C28 C27 C32 C31 -1.4(9) . . . .
C11 C27 C32 C31 179.8(6) . . . .
C29 C30 C33 C34 -50(15) . . . .
C31 C30 C33 C34 131(9) . . . .
C33' C30 C33 C34 -2(63) . . . .
C29 C30 C33 C38 129(8) . . . .
C31 C30 C33 C38 -50(13) . . . .
C33' C30 C33 C38 177(84) . . . .
C38 C33 C34 C35 2(15) . . . .
C30 C33 C34 C35 -180(9) . . . .
C38 C33 C34 C39 -178(7) . . . .
C30 C33 C34 C39 1(15) . . . .
C33 C34 C35 C36 1(11) . . . .
C39 C34 C35 C36 -179(5) . . . .
C34 C35 C36 C37 -3(9) . . . .
C35 C36 C37 C38 2(6) . . . .
C36 C37 C38 C33 1(8) . . . .
C34 C33 C38 C37 -3(14) . . . .
C30 C33 C38 C37 178(7) . . . .
C29 C30 C33' C34' 144(20) . . . .
C31 C30 C33' C34' -50(33) . . . .
C33 C30 C33' C34' 5(48) . . . .
C29 C30 C33' C38' -43(33) . . . .
C31 C30 C33' C38' 123(22) . . . .
C33 C30 C33' C38' 179(100) . . . .
C38' C33' C34' C35' 4(37) . . . .
C30 C33' C34' C35' 178(16) . . . .
C38' C33' C34' C39' 180(15) . . . .
C30 C33' C34' C39' -6(38) . . . .
C37' C36' C35' C34' -3(21) . . . .
C33' C34' C35' C36' -1(25) . . . .
C39' C34' C35' C36' -177(11) . . . .
C35' C36' C37' C38' 3(18) . . . .
C36' C37' C38' C33' 0(20) . . . .
C34' C33' C38' C37' -4(36) . . . .
C30 C33' C38' C37' -177(19) . . . .
O2 C40 C41 C42 -2.0(11) . . . .
C52 C40 C41 C42 177.0(6) . . . .
O2 C40 C41 C46 178.9(7) . . . .
C52 C40 C41 C46 -2.1(6) . . . .
C46 C41 C42 C43 0.3(9) . . . .
C40 C41 C42 C43 -178.7(6) . . . .
C41 C42 C43 C44 0.0(9) . . . .
C41 C42 C43 C53 176.4(6) . . . .
C42 C43 C44 C45 -0.2(10) . . . .
C53 C43 C44 C45 -176.7(6) . . . .
C43 C44 C45 C46 0.0(10) . . . .
C44 C45 C46 C41 0.3(9) . . . .
C44 C45 C46 C47 176.6(6) . . . .
C42 C41 C46 C45 -0.5(9) . . . .
C40 C41 C46 C45 178.8(5) . . . .
C42 C41 C46 C47 -177.5(5) . . . .
C40 C41 C46 C47 1.7(6) . . . .
C45 C46 C47 C48 1.4(12) . . . .
C41 C46 C47 C48 178.1(6) . . . .
C45 C46 C47 C52 -177.2(6) . . . .
C41 C46 C47 C52 -0.6(7) . . . .
C52 C47 C48 C49 -0.2(9) . . . .
C46 C47 C48 C49 -178.7(6) . . . .
C47 C48 C49 C50 0.5(9) . . . .
C48 C49 C50 C51 -0.9(9) . . . .
C48 C49 C50 C66 179.2(6) . . . .
C49 C50 C51 C52 0.9(9) . . . .
C66 C50 C51 C52 -179.1(6) . . . .
C50 C51 C52 C47 -0.6(9) . . . .
C50 C51 C52 C40 179.2(6) . . . .
C48 C47 C52 C51 0.3(9) . . . .
C46 C47 C52 C51 179.1(5) . . . .
C48 C47 C52 C40 -179.6(6) . . . .
C46 C47 C52 C40 -0.8(7) . . . .
O2 C40 C52 C51 0.9(11) . . . .
C41 C40 C52 C51 -178.1(6) . . . .
O2 C40 C52 C47 -179.2(6) . . . .
C41 C40 C52 C47 1.7(6) . . . .
C42 C43 C53 C54 -152.2(6) . . . .
C44 C43 C53 C54 24.1(9) . . . .
C42 C43 C53 C58 30.3(9) . . . .
C44 C43 C53 C58 -153.5(6) . . . .
C58 C53 C54 C55 1.9(10) . . . .
C43 C53 C54 C55 -175.7(6) . . . .
C53 C54 C55 C56 -0.2(10) . . . .
C54 C55 C56 C57 -1.8(9) . . . .
C54 C55 C56 C59 -175.6(6) . . . .
C55 C56 C57 C58 2.0(9) . . . .
C59 C56 C57 C58 175.7(6) . . . .
C56 C57 C58 C53 -0.2(10) . . . .
C54 C53 C58 C57 -1.7(9) . . . .
C43 C53 C58 C57 175.9(6) . . . .
C57 C56 C59 C60 136.8(7) . . . .
C55 C56 C59 C60 -49.7(9) . . . .
C57 C56 C59 C64 -43.1(9) . . . .
C55 C56 C59 C64 130.4(6) . . . .
C64 C59 C60 C61 0.2(10) . . . .
C56 C59 C60 C61 -179.6(6) . . . .
C64 C59 C60 C65 176.9(6) . . . .
C56 C59 C60 C65 -3.0(10) . . . .
C59 C60 C61 C62 0.7(11) . . . .
C65 C60 C61 C62 -176.1(6) . . . .
C60 C61 C62 C63 -2.9(11) . . . .
C61 C62 C63 C64 4.2(12) . . . .
C62 C63 C64 C59 -3.3(11) . . . .
C60 C59 C64 C63 1.1(10) . . . .
C56 C59 C64 C63 -179.1(6) . . . .
C51 C50 C66 C71 -25.9(9) . . . .
C49 C50 C66 C71 154.1(6) . . . .
C51 C50 C66 C67 155.5(6) . . . .
C49 C50 C66 C67 -24.6(9) . . . .
C71 C66 C67 C68 -0.4(10) . . . .
C50 C66 C67 C68 178.4(6) . . . .
C66 C67 C68 C69 -0.4(11) . . . .
C67 C68 C69 C70 1.1(10) . . . .
C67 C68 C69 C72 -178.5(7) . . . .
C68 C69 C70 C71 -1.1(10) . . . .
C72 C69 C70 C71 178.5(7) . . . .
C69 C70 C71 C66 0.3(10) . . . .
C67 C66 C71 C70 0.4(9) . . . .
C50 C66 C71 C70 -178.3(6) . . . .
C68 C69 C72 C73 50(5) . . . .
C70 C69 C72 C73 -129(5) . . . .
C68 C69 C72 C73' -137(3) . . . .
C70 C69 C72 C73' 43(3) . . . .
C68 C69 C72 C77 -128(2) . . . .
C70 C69 C72 C77 52(2) . . . .
C68 C69 C72 C77' 49(3) . . . .
C70 C69 C72 C77' -130(3) . . . .
C73' C72 C73 C74 7(8) . . . .
C77 C72 C73 C74 0(10) . . . .
C77' C72 C73 C74 -176(23) . . . .
C69 C72 C73 C74 -179(5) . . . .
C73' C72 C73 C78 -174(6) . . . .
C77 C72 C73 C78 179(4) . . . .
C77' C72 C73 C78 4(11) . . . .
C69 C72 C73 C78 1(9) . . . .
C72 C73 C74 C75 0(12) . . . .
C78 C73 C74 C75 180(6) . . . .
C73 C74 C75 C76 1(11) . . . .
C74 C75 C76 C77 -1(8) . . . .
C75 C76 C77 C72 1(6) . . . .
C73 C72 C77 C76 0(6) . . . .
C73' C72 C77 C76 -14(5) . . . .
C77' C72 C77 C76 3(7) . . . .
C69 C72 C77 C76 179(3) . . . .
C73 C72 C73' C74' 1(7) . . . .
C77 C72 C73' C74' 168(12) . . . .
C77' C72 C73' C74' 0(8) . . . .
C69 C72 C73' C74' -174(5) . . . .
C73 C72 C73' C78' -180(5) . . . .
C77 C72 C73' C78' -13(5) . . . .
C77' C72 C73' C78' 179(4) . . . .
C69 C72 C73' C78' 6(5) . . . .
C72 C73' C74' C75' 0(10) . . . .
C78' C73' C74' C75' -180(5) . . . .
C73' C74' C75' C76' 1(9) . . . .
C74' C75' C76' C77' -1(8) . . . .
C75' C76' C77' C72 0(9) . . . .
C73 C72 C77' C76' -2(11) . . . .
C73' C72 C77' C76' 1(8) . . . .
C77 C72 C77' C76' -8(10) . . . .
C69 C72 C77' C76' 176(5) . . . .
